data_1513850
loop_
_publ_author_name
'Tulchinsky, Yuri'
'Kozuch, Sebastian'
'Saha, Prasenjit'
'Botoshansky, Mark'
'Shimon, Linda J. W.'
'Gandelman, Mark'

_publ_section_title
;
 Cation--cation bonding in nitrenium metal complexes
;
_journal_issue 4
_journal_name_full 'Chemical Science'
_journal_page_first 1305
_journal_paper_doi 10.1039/c3sc53083c
_journal_volume 5
_journal_year 2014
_chemical_formula_moiety 'C52 H47 N3 P3 Rh, 2(P F6), 2(C4 H6 O)'
_chemical_formula_sum 'C120 H126 F24 N6 O4 P10 Rh2'
_chemical_formula_weight 2687.79
_chemical_name_systematic
; 
 ? 
;
_space_group_IT_number 14
_symmetry_cell_setting monoclinic
_symmetry_space_group_name_Hall '-P 2ybc'
_symmetry_space_group_name_H-M 'P 1 21/c 1'
_atom_sites_solution_hydrogens geom
_atom_sites_solution_primary direct
_atom_sites_solution_secondary difmap
_audit_creation_method SHELXL-97
_cell_angle_alpha 90.00
_cell_angle_beta 106.188(2)
_cell_angle_gamma 90.00
_cell_formula_units_Z 2
_cell_length_a 15.7239(7)
_cell_length_b 17.5295(8)
_cell_length_c 23.5911(10)
_cell_measurement_reflns_used 66241
_cell_measurement_temperature 100(2)
_cell_measurement_theta_max 25.35
_cell_measurement_theta_min 2.70
_cell_volume 6244.7(5)
_computing_cell_refinement 'Bruker Apex2'
_computing_data_collection 'Bruker Apex2'
_computing_data_reduction 'Bruker Apex2'
_computing_structure_refinement 'SHELXL-97 (Sheldrick, 1997)'
_computing_structure_solution 'SHELXS-97 (Sheldrick, 1990)'
_diffrn_ambient_temperature 100(2)
_diffrn_measured_fraction_theta_full 0.996
_diffrn_measured_fraction_theta_max 0.996
_diffrn_measurement_device_type 'Bruker KappaApexII CCD'
_diffrn_measurement_method 'phi and omega scans'
_diffrn_radiation_monochromator graphite
_diffrn_radiation_source 'fine-focus sealed tube'
_diffrn_radiation_type MoK\a
_diffrn_radiation_wavelength 0.71073
_diffrn_reflns_av_R_equivalents 0.0587
_diffrn_reflns_av_sigmaI/netI 0.0585
_diffrn_reflns_limit_h_max 18
_diffrn_reflns_limit_h_min -18
_diffrn_reflns_limit_k_max 21
_diffrn_reflns_limit_k_min -19
_diffrn_reflns_limit_l_max 22
_diffrn_reflns_limit_l_min -28
_diffrn_reflns_number 66241
_diffrn_reflns_theta_full 25.35
_diffrn_reflns_theta_max 25.35
_diffrn_reflns_theta_min 2.70
_exptl_absorpt_coefficient_mu 0.481
_exptl_absorpt_correction_T_max 0.9535
_exptl_absorpt_correction_T_min 0.9535
_exptl_absorpt_correction_type multi-scan
_exptl_absorpt_process_details SADABS
_exptl_crystal_colour black
_exptl_crystal_density_diffrn 1.429
_exptl_crystal_density_method 'not measured'
_exptl_crystal_description prism
_exptl_crystal_F_000 2752
_exptl_crystal_size_max 0.10
_exptl_crystal_size_mid 0.10
_exptl_crystal_size_min 0.10
_refine_diff_density_max 2.509
_refine_diff_density_min -0.809
_refine_diff_density_rms 0.121
_refine_ls_extinction_method none
_refine_ls_goodness_of_fit_ref 1.062
_refine_ls_hydrogen_treatment constr
_refine_ls_matrix_type full
_refine_ls_number_parameters 787
_refine_ls_number_reflns 11400
_refine_ls_number_restraints 48
_refine_ls_restrained_S_all 1.081
_refine_ls_R_factor_all 0.1031
_refine_ls_R_factor_gt 0.0693
_refine_ls_shift/su_max 0.005
_refine_ls_shift/su_mean 0.000
_refine_ls_structure_factor_coef Fsqd
_refine_ls_weighting_details 'calc w=1/[\s^2^(Fo^2^)+(0.0896P)^2^+26.5890P] where P=(Fo^2^+2Fc^2^)/3'
_refine_ls_weighting_scheme calc
_refine_ls_wR_factor_gt 0.1739
_refine_ls_wR_factor_ref 0.1936
_reflns_number_gt 8216
_reflns_number_total 11400
_reflns_threshold_expression >2sigma(I)
_cod_data_source_file c3sc53083c.txt
_cod_data_source_block mg11
_cod_depositor_comments
;
The following automatic conversions were performed:

'_symmetry_cell_setting' value 'Monoclinic' changed to 'monoclinic'
according to
/usr/data/users/saulius/crontab/automatic-downloads/current/RSC/lib/dictionaries/cif_core.dic
dictionary named 'cif_core.dic' version 2.4.2 from 2011-04-26.

Automatic conversion script
Id: cif_fix_values 2281 2013-09-26 08:29:07Z andrius 
;
_cod_original_sg_symbol_H-M P2(1)/c
_cod_database_code 1513850

loop_
_symmetry_equiv_pos_as_xyz
'x, y, z'
'-x, y+1/2, -z+1/2'
'-x, -y, -z'
'x, -y-1/2, z-1/2'

loop_
_atom_site_label
_atom_site_type_symbol
_atom_site_fract_x
_atom_site_fract_y
_atom_site_fract_z
_atom_site_U_iso_or_equiv
_atom_site_adp_type
_atom_site_occupancy
_atom_site_symmetry_multiplicity
_atom_site_calc_flag
_atom_site_refinement_flags
_atom_site_disorder_assembly
_atom_site_disorder_group
Rh1 Rh 0.25424(3) 0.73574(3) 0.101473(18) 0.02300(15) Uani 1 1 d . . .
P3 P 0.36891(10) 0.64765(8) 0.11178(6) 0.0245(3) Uani 1 1 d . . .
P2 P 0.16617(10) 0.84192(9) 0.08901(7) 0.0295(4) Uani 1 1 d . . .
P1 P 0.14665(10) 0.65040(8) 0.06268(6) 0.0232(3) Uani 1 1 d . . .
N3 N 0.4261(3) 0.7847(3) 0.1891(2) 0.0265(11) Uani 1 1 d . . .
N1 N 0.3601(3) 0.8060(3) 0.1431(2) 0.0270(11) Uani 1 1 d . . .
N2 N 0.3843(3) 0.8706(3) 0.1231(2) 0.0297(11) Uani 1 1 d . . .
C1 C 0.4510(4) 0.6914(3) 0.0801(2) 0.0269(13) Uani 1 1 d . . .
C2 C 0.4212(5) 0.7343(4) 0.0291(3) 0.0401(16) Uani 1 1 d . . .
H2 H 0.3594 0.7407 0.0119 0.048 Uiso 1 1 calc R . .
C3 C 0.4814(5) 0.7683(4) 0.0027(3) 0.0479(18) Uani 1 1 d . . .
H3 H 0.4608 0.7985 -0.0319 0.058 Uiso 1 1 calc R . .
C4 C 0.5710(5) 0.7573(4) 0.0275(3) 0.0453(17) Uani 1 1 d . . .
H4 H 0.6120 0.7792 0.0093 0.054 Uiso 1 1 calc R . .
C5 C 0.6014(5) 0.7154(4) 0.0778(3) 0.0460(18) Uani 1 1 d . . .
H5 H 0.6633 0.7095 0.0951 0.055 Uiso 1 1 calc R . .
C6 C 0.5414(4) 0.6810(4) 0.1038(3) 0.0398(16) Uani 1 1 d . . .
H6 H 0.5627 0.6503 0.1381 0.048 Uiso 1 1 calc R . .
C7 C 0.3673(4) 0.5487(3) 0.0879(2) 0.0262(13) Uani 1 1 d . . .
C8 C 0.3904(4) 0.5302(4) 0.0375(3) 0.0336(14) Uani 1 1 d . . .
H8 H 0.4056 0.5697 0.0146 0.040 Uiso 1 1 calc R . .
C9 C 0.3919(4) 0.4549(4) 0.0194(3) 0.0421(17) Uani 1 1 d . . .
H9 H 0.4089 0.4428 -0.0152 0.051 Uiso 1 1 calc R . .
C10 C 0.3684(4) 0.3977(4) 0.0525(3) 0.0391(16) Uani 1 1 d . . .
H10 H 0.3702 0.3459 0.0409 0.047 Uiso 1 1 calc R . .
C11 C 0.3424(4) 0.4148(4) 0.1019(3) 0.0367(15) Uani 1 1 d . . .
H11 H 0.3251 0.3753 0.1240 0.044 Uiso 1 1 calc R . .
C12 C 0.3417(4) 0.4908(3) 0.1196(3) 0.0305(13) Uani 1 1 d . . .
H12 H 0.3234 0.5030 0.1537 0.037 Uiso 1 1 calc R . .
C13 C 0.1182(4) 0.8645(4) 0.1488(3) 0.0377(15) Uani 1 1 d . . .
C14 C 0.1294(4) 0.8130(4) 0.1944(3) 0.0437(17) Uani 1 1 d . . .
H14 H 0.1567 0.7651 0.1925 0.052 Uiso 1 1 calc R . .
C15 C 0.1001(5) 0.8316(6) 0.2439(3) 0.060(2) Uani 1 1 d . . .
H15 H 0.1070 0.7967 0.2756 0.072 Uiso 1 1 calc R . .
C16 C 0.0607(5) 0.9027(6) 0.2450(4) 0.068(3) Uani 1 1 d . . .
H16 H 0.0417 0.9166 0.2785 0.082 Uiso 1 1 calc R . .
C17 C 0.0490(6) 0.9518(6) 0.1998(4) 0.070(3) Uani 1 1 d . . .
H17 H 0.0207 0.9993 0.2012 0.084 Uiso 1 1 calc R . .
C18 C 0.0776(5) 0.9340(4) 0.1513(4) 0.052(2) Uani 1 1 d . . .
H18 H 0.0695 0.9692 0.1197 0.062 Uiso 1 1 calc R . .
C19 C 0.0798(4) 0.8552(3) 0.0196(3) 0.0345(15) Uani 1 1 d . . .
C20 C 0.1050(5) 0.8506(4) -0.0319(3) 0.0409(16) Uani 1 1 d . . .
H20 H 0.1651 0.8409 -0.0303 0.049 Uiso 1 1 calc R . .
C21 C 0.0420(5) 0.8602(5) -0.0862(3) 0.056(2) Uani 1 1 d . . .
H21 H 0.0589 0.8573 -0.1218 0.068 Uiso 1 1 calc R . .
C22 C -0.0453(6) 0.8740(5) -0.0879(4) 0.059(2) Uani 1 1 d . . .
H22 H -0.0883 0.8799 -0.1249 0.071 Uiso 1 1 calc R . .
C23 C -0.0707(5) 0.8792(4) -0.0373(3) 0.0497(19) Uani 1 1 d . . .
H23 H -0.1308 0.8894 -0.0392 0.060 Uiso 1 1 calc R . .
C24 C -0.0083(4) 0.8695(4) 0.0175(3) 0.0398(16) Uani 1 1 d . . .
H24 H -0.0257 0.8726 0.0529 0.048 Uiso 1 1 calc R . .
C25 C 0.0297(4) 0.6775(3) 0.0379(2) 0.0273(13) Uani 1 1 d . . .
C26 C -0.0184(4) 0.6780(3) -0.0214(3) 0.0350(15) Uani 1 1 d . . .
H26 H 0.0101 0.6669 -0.0510 0.042 Uiso 1 1 calc R . .
C27 C -0.1088(5) 0.6949(4) -0.0369(3) 0.0459(18) Uani 1 1 d . . .
H27 H -0.1417 0.6960 -0.0773 0.055 Uiso 1 1 calc R . .
C28 C -0.1498(5) 0.7097(4) 0.0055(4) 0.0462(18) Uani 1 1 d . . .
H28 H -0.2117 0.7197 -0.0057 0.055 Uiso 1 1 calc R . .
C29 C -0.1034(4) 0.7103(4) 0.0642(3) 0.0419(16) Uani 1 1 d . . .
H29 H -0.1325 0.7217 0.0935 0.050 Uiso 1 1 calc R . .
C30 C -0.0140(4) 0.6943(3) 0.0799(3) 0.0329(14) Uani 1 1 d . . .
H30 H 0.0183 0.6947 0.1205 0.039 Uiso 1 1 calc R . .
C31 C 0.1370(4) 0.5771(3) 0.1159(2) 0.0270(13) Uani 1 1 d . . .
C32 C 0.0743(4) 0.5188(4) 0.0997(3) 0.0355(15) Uani 1 1 d . . .
H32 H 0.0374 0.5157 0.0603 0.043 Uiso 1 1 calc R . .
C33 C 0.0660(5) 0.4655(4) 0.1414(3) 0.0406(16) Uani 1 1 d . . .
H33 H 0.0245 0.4251 0.1300 0.049 Uiso 1 1 calc R . .
C34 C 0.1175(5) 0.4705(4) 0.1992(3) 0.0383(16) Uani 1 1 d . . .
H34 H 0.1124 0.4333 0.2274 0.046 Uiso 1 1 calc R . .
C35 C 0.1768(4) 0.5308(3) 0.2157(2) 0.0299(13) Uani 1 1 d . . .
H35 H 0.2110 0.5360 0.2556 0.036 Uiso 1 1 calc R . .
C36 C 0.1860(4) 0.5829(3) 0.1740(2) 0.0275(13) Uani 1 1 d . . .
H36 H 0.2269 0.6237 0.1857 0.033 Uiso 1 1 calc R . .
C37 C 0.1655(4) 0.6014(3) -0.0011(2) 0.0254(13) Uani 1 1 d . . .
C38 C 0.1847(4) 0.6472(4) -0.0442(3) 0.0338(14) Uani 1 1 d . . .
H38 H 0.1887 0.7009 -0.0385 0.041 Uiso 1 1 calc R . .
C39 C 0.1979(5) 0.6166(4) -0.0947(3) 0.0408(16) Uani 1 1 d . . .
H39 H 0.2094 0.6489 -0.1240 0.049 Uiso 1 1 calc R . .
C40 C 0.1943(5) 0.5380(4) -0.1024(3) 0.0407(16) Uani 1 1 d . . .
H40 H 0.2038 0.5162 -0.1370 0.049 Uiso 1 1 calc R . .
C41 C 0.1769(4) 0.4918(4) -0.0599(3) 0.0374(15) Uani 1 1 d . . .
H41 H 0.1750 0.4380 -0.0650 0.045 Uiso 1 1 calc R . .
C42 C 0.1619(4) 0.5232(3) -0.0091(3) 0.0287(13) Uani 1 1 d . . .
H42 H 0.1492 0.4909 0.0199 0.034 Uiso 1 1 calc R . .
C43 C 0.2370(4) 0.9269(3) 0.0893(3) 0.0362(15) Uani 1 1 d . . .
H43A H 0.2025 0.9643 0.0606 0.043 Uiso 1 1 calc R . .
H43B H 0.2509 0.9507 0.1289 0.043 Uiso 1 1 calc R . .
C44 C 0.3223(4) 0.9115(4) 0.0747(3) 0.0383(16) Uani 1 1 d . . .
H44A H 0.3105 0.8807 0.0382 0.046 Uiso 1 1 calc R . .
H44B H 0.3491 0.9604 0.0676 0.046 Uiso 1 1 calc R . .
C45 C 0.4159(4) 0.7167(3) 0.2227(2) 0.0283(13) Uani 1 1 d . . .
H45A H 0.3568 0.7177 0.2299 0.034 Uiso 1 1 calc R . .
H45B H 0.4610 0.7178 0.2616 0.034 Uiso 1 1 calc R . .
C46 C 0.4256(4) 0.6429(3) 0.1911(2) 0.0268(13) Uani 1 1 d . . .
H46A H 0.4006 0.6002 0.2089 0.032 Uiso 1 1 calc R . .
H46B H 0.4892 0.6323 0.1967 0.032 Uiso 1 1 calc R . .
C47 C 0.4675(4) 0.8910(3) 0.1551(3) 0.0320(14) Uani 1 1 d . . .
C48 C 0.5212(4) 0.9536(4) 0.1521(3) 0.0410(16) Uani 1 1 d . . .
H48 H 0.5016 0.9937 0.1244 0.049 Uiso 1 1 calc R . .
C49 C 0.6025(5) 0.9538(4) 0.1911(3) 0.0489(18) Uani 1 1 d . . .
H49 H 0.6417 0.9945 0.1895 0.059 Uiso 1 1 calc R . .
C50 C 0.6320(4) 0.8961(4) 0.2341(3) 0.0450(17) Uani 1 1 d . . .
H50 H 0.6900 0.8995 0.2604 0.054 Uiso 1 1 calc R . .
C51 C 0.5789(4) 0.8349(4) 0.2391(3) 0.0378(15) Uani 1 1 d . . .
H51 H 0.5977 0.7963 0.2681 0.045 Uiso 1 1 calc R . .
C52 C 0.4954(4) 0.8344(3) 0.1980(3) 0.0297(13) Uani 1 1 d . . .
O1 O -0.2014(5) 0.6630(5) 0.1768(3) 0.095(2) Uiso 1 1 d . . .
C53 C -0.1218(8) 0.6270(6) 0.2038(5) 0.094(3) Uani 1 1 d . . .
H53A H -0.0934 0.6083 0.1739 0.113 Uiso 1 1 calc R . .
H53B H -0.1316 0.5832 0.2277 0.113 Uiso 1 1 calc R . .
C54 C -0.2163(10) 0.7080(11) 0.2221(6) 0.142(6) Uani 1 1 d . . .
H54A H -0.2419 0.6765 0.2480 0.170 Uiso 1 1 calc R . .
H54B H -0.2587 0.7493 0.2051 0.170 Uiso 1 1 calc R . .
C55 C -0.0661(9) 0.6853(8) 0.2418(6) 0.109(4) Uiso 1 1 d . . .
H55A H -0.0283 0.7118 0.2207 0.131 Uiso 1 1 calc R . .
H55B H -0.0279 0.6621 0.2783 0.131 Uiso 1 1 calc R . .
C56 C -0.1333(10) 0.7401(9) 0.2556(7) 0.130(5) Uiso 1 1 d . . .
H56A H -0.1285 0.7408 0.2984 0.156 Uiso 1 1 calc R . .
H56B H -0.1255 0.7926 0.2425 0.156 Uiso 1 1 calc R . .
O2 O -0.3071(10) 0.9445(8) 0.0486(6) 0.095(2) Uiso 0.50 1 d PD . .
C57 C -0.2365(7) 0.9805(6) 0.0298(4) 0.022(2) Uani 0.50 1 d PD . .
H57A H -0.2273 0.9543 -0.0053 0.027 Uiso 0.50 1 calc PR . .
H57B H -0.2500 1.0348 0.0200 0.027 Uiso 0.50 1 calc PR . .
C58 C -0.2563(11) 0.8858(9) 0.0897(8) 0.064(3) Uani 0.50 1 d PD . .
H58A H -0.2882 0.8727 0.1191 0.077 Uiso 0.50 1 calc PR . .
H58B H -0.2515 0.8390 0.0673 0.077 Uiso 0.50 1 calc PR . .
C59 C -0.1765(11) 0.9106(9) 0.1172(8) 0.064(3) Uani 0.50 1 d PD . .
H59A H -0.1313 0.8702 0.1207 0.077 Uiso 0.50 1 calc PR . .
H59B H -0.1736 0.9307 0.1569 0.077 Uiso 0.50 1 calc PR . .
C60 C -0.1658(9) 0.9736(7) 0.0756(6) 0.046(4) Uani 0.50 1 d PD . .
H60A H -0.1551 1.0225 0.0974 0.055 Uiso 0.50 1 calc PR . .
H60B H -0.1135 0.9625 0.0614 0.055 Uiso 0.50 1 calc PR . .
C64 C 0.4021(10) 0.5397(8) -0.1564(6) 0.047(3) Uiso 0.50 1 d P . .
H64A H 0.4647 0.5245 -0.1396 0.056 Uiso 0.50 1 calc PR A 2
H64B H 0.3745 0.5460 -0.1237 0.056 Uiso 0.50 1 calc PR A 2
C61 C 0.3958(13) 0.6123(11) -0.1911(6) 0.070 Uiso 0.50 1 d PD C .
H61A H 0.3585 0.6501 -0.1779 0.056 Uiso 0.50 1 calc PR B 2
H61B H 0.4554 0.6345 -0.1859 0.056 Uiso 0.50 1 calc PR B 2
C63A C 0.3143(17) 0.5337(14) -0.2469(10) 0.030(5) Uiso 0.25 1 d P C 1
H63A H 0.3070 0.4992 -0.2811 0.036 Uiso 0.25 1 calc PR C 1
H63B H 0.2546 0.5484 -0.2445 0.036 Uiso 0.25 1 calc PR C 1
C63B C 0.3826(18) 0.5143(15) -0.2377(11) 0.034(6) Uiso 0.25 1 d P C 2
H63C H 0.3544 0.4797 -0.2708 0.041 Uiso 0.25 1 calc PR C 2
H63D H 0.4475 0.5106 -0.2307 0.041 Uiso 0.25 1 calc PR C 2
C62 C 0.3626(11) 0.4921(10) -0.1912(7) 0.058(4) Uiso 0.50 1 d P C .
H62A H 0.3199 0.4645 -0.1747 0.070 Uiso 0.50 1 calc PR D 1
H62B H 0.4046 0.4547 -0.1996 0.070 Uiso 0.50 1 calc PR D 1
O3 O 0.3550(4) 0.5911(4) -0.2541(3) 0.0107(13) Uiso 0.50 1 d PD . .
P4 P 0.65703(13) 0.66339(11) 0.36186(9) 0.0468(5) Uani 1 1 d . . .
F1 F 0.5792(3) 0.7214(3) 0.3629(2) 0.0705(14) Uani 1 1 d . E .
F2 F 0.6153(3) 0.6548(3) 0.2916(2) 0.0680(14) Uani 1 1 d . E .
F3 F 0.7138(3) 0.7335(2) 0.34971(19) 0.0556(11) Uani 1 1 d . E .
F4A F 0.5933(7) 0.6018(6) 0.3813(5) 0.063(3) Uiso 0.50 1 d P E 1
F4B F 0.6109(7) 0.5847(6) 0.3643(4) 0.056(3) Uiso 0.50 1 d P E 2
F5 F 0.7000(3) 0.6744(3) 0.43098(19) 0.0711(14) Uani 1 1 d . E .
F6 F 0.7365(3) 0.6084(3) 0.3585(2) 0.0763(16) Uani 1 1 d . E .
P5A P 0.3039(12) 0.8361(11) -0.1435(7) 0.0550(9) Uani 0.201(10) 1 d PD F 1
F8A F 0.2829(14) 0.7991(14) -0.0869(9) 0.057(7) Uiso 0.201(10) 1 d PD F 1
F7A F 0.3770(14) 0.7799(13) -0.1377(8) 0.056(8) Uani 0.201(10) 1 d PD F 1
F9A F 0.2320(18) 0.8921(17) -0.1474(15) 0.120 Uiso 0.20 1 d PD F 1
F10A F 0.2336(18) 0.7785(16) -0.1835(12) 0.120 Uiso 0.20 1 d PD F 1
F11A F 0.3752(17) 0.8904(12) -0.1042(11) 0.087(14) Uani 0.201(10) 1 d PD F 1
F12A F 0.3225(13) 0.8680(12) -0.2021(7) 0.039(6) Uani 0.201(10) 1 d PD F 1
P5B P 0.2843(3) 0.8353(3) -0.13903(18) 0.0550(9) Uani 0.799(10) 1 d PD F 2
F8B F 0.2953(4) 0.8466(4) -0.0703(2) 0.0625(19) Uani 0.799(10) 1 d PD F 2
F7B F 0.3284(6) 0.7564(3) -0.1270(3) 0.078(2) Uani 0.799(10) 1 d PD F 2
F9B F 0.2383(6) 0.9160(3) -0.1494(3) 0.096(3) Uani 0.799(10) 1 d PD F 2
F10B F 0.1892(5) 0.7986(5) -0.1453(3) 0.099(3) Uani 0.799(10) 1 d PD F 2
F11B F 0.3747(7) 0.8738(6) -0.1333(5) 0.118(4) Uani 0.799(10) 1 d PD F 2
F12B F 0.2671(7) 0.8237(5) -0.2080(3) 0.100(3) Uani 0.799(10) 1 d PD F 2

loop_
_atom_site_aniso_label
_atom_site_aniso_U_11
_atom_site_aniso_U_22
_atom_site_aniso_U_33
_atom_site_aniso_U_23
_atom_site_aniso_U_13
_atom_site_aniso_U_12
Rh1 0.0230(3) 0.0182(2) 0.0229(2) 0.00001(18) -0.00155(17) -0.00063(19)
P3 0.0250(8) 0.0202(8) 0.0253(7) -0.0001(6) 0.0021(6) -0.0013(6)
P2 0.0273(8) 0.0210(8) 0.0338(8) -0.0003(6) -0.0022(7) 0.0007(6)
P1 0.0227(8) 0.0220(8) 0.0211(7) -0.0007(6) -0.0005(6) -0.0020(6)
N3 0.024(3) 0.021(3) 0.028(2) -0.002(2) -0.003(2) -0.001(2)
N1 0.024(3) 0.021(3) 0.031(3) 0.001(2) 0.000(2) 0.000(2)
N2 0.029(3) 0.016(2) 0.039(3) 0.001(2) 0.001(2) -0.003(2)
C1 0.030(3) 0.021(3) 0.028(3) -0.003(2) 0.005(3) -0.006(2)
C2 0.043(4) 0.041(4) 0.035(3) 0.005(3) 0.009(3) -0.004(3)
C3 0.062(5) 0.046(4) 0.039(4) 0.006(3) 0.020(4) -0.006(4)
C4 0.051(5) 0.043(4) 0.048(4) -0.002(3) 0.025(4) -0.013(3)
C5 0.036(4) 0.045(4) 0.060(5) 0.001(4) 0.018(3) -0.008(3)
C6 0.038(4) 0.038(4) 0.040(4) 0.003(3) 0.006(3) -0.004(3)
C7 0.021(3) 0.021(3) 0.032(3) -0.005(2) -0.001(2) 0.001(2)
C8 0.029(3) 0.031(3) 0.039(3) -0.004(3) 0.006(3) -0.005(3)
C9 0.035(4) 0.042(4) 0.050(4) -0.017(3) 0.013(3) -0.004(3)
C10 0.033(4) 0.025(3) 0.054(4) -0.014(3) 0.004(3) -0.003(3)
C11 0.031(4) 0.028(3) 0.048(4) -0.002(3) 0.005(3) -0.004(3)
C12 0.025(3) 0.024(3) 0.039(3) 0.002(3) 0.005(3) 0.002(3)
C13 0.032(4) 0.035(4) 0.042(4) -0.011(3) 0.004(3) 0.004(3)
C14 0.036(4) 0.056(5) 0.031(3) -0.014(3) -0.004(3) 0.008(3)
C15 0.050(5) 0.095(7) 0.033(4) -0.011(4) 0.007(3) 0.009(5)
C16 0.046(5) 0.105(8) 0.051(5) -0.042(5) 0.007(4) 0.012(5)
C17 0.057(6) 0.072(6) 0.069(6) -0.026(5) 0.000(5) 0.021(5)
C18 0.041(4) 0.041(4) 0.067(5) -0.017(4) 0.005(4) 0.009(3)
C19 0.036(4) 0.020(3) 0.042(4) 0.001(3) 0.001(3) -0.004(3)
C20 0.044(4) 0.033(4) 0.039(4) 0.013(3) 0.001(3) 0.000(3)
C21 0.055(5) 0.067(5) 0.040(4) 0.020(4) 0.001(4) -0.008(4)
C22 0.057(5) 0.053(5) 0.051(5) 0.024(4) -0.012(4) -0.005(4)
C23 0.035(4) 0.040(4) 0.060(5) 0.010(3) -0.011(4) 0.004(3)
C24 0.034(4) 0.025(3) 0.051(4) 0.005(3) -0.004(3) 0.004(3)
C25 0.028(3) 0.020(3) 0.030(3) -0.001(2) 0.002(3) -0.004(2)
C26 0.033(4) 0.028(3) 0.034(3) -0.002(3) -0.006(3) -0.001(3)
C27 0.033(4) 0.040(4) 0.051(4) 0.002(3) -0.012(3) -0.001(3)
C28 0.027(4) 0.031(4) 0.074(5) 0.004(4) 0.003(4) 0.001(3)
C29 0.037(4) 0.033(4) 0.057(4) 0.003(3) 0.013(3) 0.005(3)
C30 0.030(4) 0.031(3) 0.033(3) -0.002(3) 0.000(3) 0.001(3)
C31 0.027(3) 0.024(3) 0.028(3) 0.000(2) 0.004(2) 0.001(3)
C32 0.037(4) 0.039(4) 0.028(3) -0.003(3) 0.003(3) -0.007(3)
C33 0.048(4) 0.039(4) 0.036(3) -0.002(3) 0.014(3) -0.017(3)
C34 0.046(4) 0.033(4) 0.038(3) 0.005(3) 0.016(3) -0.006(3)
C35 0.031(3) 0.032(3) 0.022(3) 0.000(2) 0.001(2) 0.001(3)
C36 0.027(3) 0.025(3) 0.028(3) -0.003(2) 0.004(2) -0.002(3)
C37 0.023(3) 0.030(3) 0.020(3) -0.004(2) 0.001(2) -0.001(2)
C38 0.040(4) 0.027(3) 0.031(3) 0.001(3) 0.004(3) -0.005(3)
C39 0.052(4) 0.042(4) 0.027(3) 0.001(3) 0.010(3) -0.007(3)
C40 0.046(4) 0.044(4) 0.033(3) -0.011(3) 0.011(3) -0.006(3)
C41 0.036(4) 0.031(4) 0.042(4) -0.010(3) 0.005(3) -0.005(3)
C42 0.027(3) 0.024(3) 0.031(3) -0.001(2) 0.002(3) -0.005(3)
C43 0.029(4) 0.022(3) 0.050(4) 0.005(3) -0.004(3) 0.000(3)
C44 0.033(4) 0.028(4) 0.045(4) 0.011(3) -0.004(3) -0.004(3)
C45 0.028(3) 0.028(3) 0.023(3) 0.002(2) -0.001(2) -0.001(3)
C46 0.021(3) 0.023(3) 0.031(3) 0.006(2) -0.002(2) 0.001(2)
C47 0.025(3) 0.025(3) 0.041(3) -0.004(3) 0.001(3) -0.005(3)
C48 0.032(4) 0.027(3) 0.058(4) 0.005(3) 0.004(3) -0.006(3)
C49 0.038(4) 0.036(4) 0.068(5) 0.000(4) 0.008(4) -0.012(3)
C50 0.026(4) 0.041(4) 0.058(4) -0.006(3) -0.005(3) -0.008(3)
C51 0.029(4) 0.035(4) 0.042(4) -0.004(3) -0.004(3) -0.002(3)
C52 0.028(3) 0.020(3) 0.037(3) -0.004(2) 0.003(3) -0.001(3)
C53 0.110(9) 0.083(8) 0.068(6) 0.006(5) -0.011(6) 0.003(7)
C54 0.125(12) 0.211(17) 0.095(9) -0.046(11) 0.042(9) 0.038(12)
C57 0.037(7) 0.013(5) 0.013(5) 0.006(4) 0.001(5) -0.016(5)
C58 0.066(8) 0.048(7) 0.070(8) 0.016(6) 0.007(6) 0.010(6)
C59 0.066(8) 0.048(7) 0.070(8) 0.016(6) 0.007(6) 0.010(6)
C60 0.054(9) 0.026(7) 0.071(10) 0.015(7) 0.041(8) 0.021(6)
P4 0.0391(11) 0.0350(10) 0.0505(11) 0.0024(8) -0.0137(9) -0.0042(8)
F1 0.042(3) 0.083(4) 0.081(3) -0.006(3) 0.009(2) 0.007(2)
F2 0.063(3) 0.051(3) 0.062(3) -0.013(2) -0.029(2) 0.012(2)
F3 0.050(3) 0.047(2) 0.065(3) 0.000(2) 0.007(2) -0.010(2)
F5 0.057(3) 0.102(4) 0.043(2) 0.005(2) -0.004(2) -0.008(3)
F6 0.065(3) 0.046(3) 0.088(3) -0.013(2) -0.030(3) 0.020(2)
P5A 0.084(3) 0.0444(12) 0.0368(12) 0.0103(9) 0.0176(14) 0.0042(16)
F7A 0.064(16) 0.078(19) 0.038(11) 0.031(11) 0.033(11) 0.029(13)
F11A 0.12(3) 0.021(12) 0.08(2) -0.004(13) -0.051(19) 0.004(13)
F12A 0.047(13) 0.040(13) 0.041(11) 0.015(9) 0.029(10) 0.012(10)
P5B 0.084(3) 0.0444(12) 0.0368(12) 0.0103(9) 0.0176(14) 0.0042(16)
F8B 0.083(4) 0.066(5) 0.038(3) 0.009(3) 0.017(3) -0.004(3)
F7B 0.122(7) 0.044(4) 0.060(4) 0.013(3) 0.015(4) 0.014(4)
F9B 0.196(9) 0.054(4) 0.037(3) 0.010(3) 0.033(4) 0.042(5)
F10B 0.080(5) 0.113(6) 0.087(5) -0.030(5) -0.004(4) -0.008(5)
F11B 0.142(9) 0.100(8) 0.146(10) -0.015(6) 0.095(8) -0.064(6)
F12B 0.170(9) 0.092(6) 0.039(3) 0.013(4) 0.030(4) 0.051(6)

loop_
_atom_type_symbol
_atom_type_description
_atom_type_scat_dispersion_real
_atom_type_scat_dispersion_imag
_atom_type_scat_source
C C 0.0033 0.0016 'International Tables Vol C Tables 4.2.6.8 and 6.1.1.4'
H H 0.0000 0.0000 'International Tables Vol C Tables 4.2.6.8 and 6.1.1.4'
N N 0.0061 0.0033 'International Tables Vol C Tables 4.2.6.8 and 6.1.1.4'
O O 0.0106 0.0060 'International Tables Vol C Tables 4.2.6.8 and 6.1.1.4'
F F 0.0171 0.0103 'International Tables Vol C Tables 4.2.6.8 and 6.1.1.4'
P P 0.1023 0.0942 'International Tables Vol C Tables 4.2.6.8 and 6.1.1.4'
Rh Rh -1.1178 0.9187 'International Tables Vol C Tables 4.2.6.8 and 6.1.1.4'

loop_
_geom_angle_atom_site_label_1
_geom_angle_atom_site_label_2
_geom_angle_atom_site_label_3
_geom_angle
N1 Rh1 P1 174.24(13)
N1 Rh1 P2 87.42(13)
P1 Rh1 P2 97.41(6)
N1 Rh1 P3 81.36(14)
P1 Rh1 P3 94.23(5)
P2 Rh1 P3 166.67(6)
C7 P3 C1 102.9(3)
C7 P3 C46 103.5(3)
C1 P3 C46 103.8(3)
C7 P3 Rh1 130.82(19)
C1 P3 Rh1 107.0(2)
C46 P3 Rh1 106.09(19)
C13 P2 C19 107.5(3)
C13 P2 C43 101.5(3)
C19 P2 C43 101.3(3)
C13 P2 Rh1 116.4(2)
C19 P2 Rh1 119.4(2)
C43 P2 Rh1 108.1(2)
C37 P1 C25 103.8(3)
C37 P1 C31 107.4(3)
C25 P1 C31 97.7(3)
C37 P1 Rh1 111.77(19)
C25 P1 Rh1 122.08(19)
C31 P1 Rh1 112.56(19)
N1 N3 C52 110.8(5)
N1 N3 C45 119.5(4)
C52 N3 C45 129.7(5)
N2 N1 N3 107.1(4)
N2 N1 Rh1 127.6(4)
N3 N1 Rh1 123.9(4)
N1 N2 C47 110.8(5)
N1 N2 C44 120.1(5)
C47 N2 C44 129.0(5)
C2 C1 C6 118.9(6)
C2 C1 P3 118.4(5)
C6 C1 P3 122.6(5)
C1 C2 C3 120.6(7)
C1 C2 H2 119.7
C3 C2 H2 119.7
C4 C3 C2 119.1(7)
C4 C3 H3 120.4
C2 C3 H3 120.4
C5 C4 C3 120.9(6)
C5 C4 H4 119.5
C3 C4 H4 119.5
C4 C5 C6 119.9(7)
C4 C5 H5 120.1
C6 C5 H5 120.1
C1 C6 C5 120.5(6)
C1 C6 H6 119.8
C5 C6 H6 119.8
C8 C7 C12 118.8(5)
C8 C7 P3 120.5(5)
C12 C7 P3 120.7(4)
C7 C8 C9 121.4(6)
C7 C8 H8 119.3
C9 C8 H8 119.3
C10 C9 C8 119.0(6)
C10 C9 H9 120.5
C8 C9 H9 120.5
C11 C10 C9 120.7(6)
C11 C10 H10 119.6
C9 C10 H10 119.6
C10 C11 C12 119.5(6)
C10 C11 H11 120.3
C12 C11 H11 120.3
C7 C12 C11 120.6(6)
C7 C12 H12 119.7
C11 C12 H12 119.7
C14 C13 C18 120.2(7)
C14 C13 P2 118.2(5)
C18 C13 P2 121.4(6)
C13 C14 C15 119.8(7)
C13 C14 H14 120.1
C15 C14 H14 120.1
C16 C15 C14 118.2(8)
C16 C15 H15 120.9
C14 C15 H15 120.9
C17 C16 C15 121.3(8)
C17 C16 H16 119.4
C15 C16 H16 119.4
C16 C17 C18 120.8(8)
C16 C17 H17 119.6
C18 C17 H17 119.6
C17 C18 C13 119.8(8)
C17 C18 H18 120.1
C13 C18 H18 120.1
C20 C19 C24 120.3(6)
C20 C19 P2 117.1(5)
C24 C19 P2 122.6(5)
C19 C20 C21 119.7(7)
C19 C20 H20 120.1
C21 C20 H20 120.1
C22 C21 C20 119.5(8)
C22 C21 H21 120.2
C20 C21 H21 120.2
C23 C22 C21 121.1(7)
C23 C22 H22 119.4
C21 C22 H22 119.4
C22 C23 C24 119.9(7)
C22 C23 H23 120.0
C24 C23 H23 120.0
C19 C24 C23 119.4(7)
C19 C24 H24 120.3
C23 C24 H24 120.3
C30 C25 C26 118.6(6)
C30 C25 P1 118.7(4)
C26 C25 P1 122.6(5)
C25 C26 C27 119.5(6)
C25 C26 H26 120.2
C27 C26 H26 120.2
C28 C27 C26 120.4(6)
C28 C27 H27 119.8
C26 C27 H27 119.8
C27 C28 C29 121.1(6)
C27 C28 H28 119.5
C29 C28 H28 119.5
C28 C29 C30 119.0(7)
C28 C29 H29 120.5
C30 C29 H29 120.5
C29 C30 C25 121.5(6)
C29 C30 H30 119.3
C25 C30 H30 119.3
C36 C31 C32 118.9(5)
C36 C31 P1 120.0(4)
C32 C31 P1 120.8(4)
C33 C32 C31 119.7(6)
C33 C32 H32 120.1
C31 C32 H32 120.1
C34 C33 C32 120.8(6)
C34 C33 H33 119.6
C32 C33 H33 119.6
C33 C34 C35 119.1(6)
C33 C34 H34 120.4
C35 C34 H34 120.4
C36 C35 C34 120.0(5)
C36 C35 H35 120.0
C34 C35 H35 120.0
C31 C36 C35 121.4(5)
C31 C36 H36 119.3
C35 C36 H36 119.3
C42 C37 C38 118.8(5)
C42 C37 P1 124.6(4)
C38 C37 P1 116.6(4)
C39 C38 C37 121.5(6)
C39 C38 H38 119.2
C37 C38 H38 119.2
C38 C39 C40 119.4(6)
C38 C39 H39 120.3
C40 C39 H39 120.3
C41 C40 C39 119.8(6)
C41 C40 H40 120.1
C39 C40 H40 120.1
C40 C41 C42 120.6(6)
C40 C41 H41 119.7
C42 C41 H41 119.7
C37 C42 C41 119.8(6)
C37 C42 H42 120.1
C41 C42 H42 120.1
C44 C43 P2 115.4(4)
C44 C43 H43A 108.4
P2 C43 H43A 108.4
C44 C43 H43B 108.4
P2 C43 H43B 108.4
H43A C43 H43B 107.5
N2 C44 C43 110.6(5)
N2 C44 H44A 109.5
C43 C44 H44A 109.5
N2 C44 H44B 109.5
C43 C44 H44B 109.5
H44A C44 H44B 108.1
N3 C45 C46 112.7(5)
N3 C45 H45A 109.1
C46 C45 H45A 109.1
N3 C45 H45B 109.1
C46 C45 H45B 109.1
H45A C45 H45B 107.8
C45 C46 P3 112.0(4)
C45 C46 H46A 109.2
P3 C46 H46A 109.2
C45 C46 H46B 109.2
P3 C46 H46B 109.2
H46A C46 H46B 107.9
N2 C47 C52 105.9(5)
N2 C47 C48 132.7(6)
C52 C47 C48 121.4(6)
C49 C48 C47 116.0(6)
C49 C48 H48 122.0
C47 C48 H48 122.0
C48 C49 C50 123.0(6)
C48 C49 H49 118.5
C50 C49 H49 118.5
C51 C50 C49 121.9(6)
C51 C50 H50 119.0
C49 C50 H50 119.0
C50 C51 C52 114.7(6)
C50 C51 H51 122.6
C52 C51 H51 122.6
N3 C52 C51 131.8(6)
N3 C52 C47 105.4(5)
C51 C52 C47 122.9(6)
C53 O1 C54 103.1(9)
O1 C53 C55 105.7(10)
O1 C53 H53A 110.6
C55 C53 H53A 110.6
O1 C53 H53B 110.6
C55 C53 H53B 110.6
H53A C53 H53B 108.7
O1 C54 C56 108.7(12)
O1 C54 H54A 109.9
C56 C54 H54A 109.9
O1 C54 H54B 109.9
C56 C54 H54B 109.9
H54A C54 H54B 108.3
C53 C55 C56 103.7(11)
C53 C55 H55A 111.0
C56 C55 H55A 111.0
C53 C55 H55B 111.0
C56 C55 H55B 111.0
H55A C55 H55B 109.0
C54 C56 C55 102.2(12)
C54 C56 H56A 111.3
C55 C56 H56A 111.3
C54 C56 H56B 111.3
C55 C56 H56B 111.3
H56A C56 H56B 109.2
C57 O2 C58 100.5(12)
C60 C57 O2 104.5(10)
C60 C57 H57A 110.9
O2 C57 H57A 110.9
C60 C57 H57B 110.9
O2 C57 H57B 110.9
H57A C57 H57B 108.9
C59 C58 O2 111.0(14)
C59 C58 H58A 109.4
O2 C58 H58A 109.4
C59 C58 H58B 109.4
O2 C58 H58B 109.4
H58A C58 H58B 108.0
C58 C59 C60 100.6(13)
C58 C59 H59A 111.7
C60 C59 H59A 111.7
C58 C59 H59B 111.7
C60 C59 H59B 111.7
H59A C59 H59B 109.4
C57 C60 C59 112.1(12)
C57 C60 H60A 109.2
C59 C60 H60A 109.2
C57 C60 H60B 109.2
C59 C60 H60B 109.2
H60A C60 H60B 107.9
C62 C64 C61 105.7(14)
C61 C64 C63B 71.5(11)
C62 C64 H64A 110.6
C61 C64 H64A 110.6
C63B C64 H64A 101.7
C62 C64 H64B 110.6
C61 C64 H64B 110.6
C63B C64 H64B 145.7
H64A C64 H64B 108.7
O3 C61 C64 106.0(12)
O3 C61 C63B 45.2(9)
C64 C61 C63B 63.6(11)
O3 C61 H61A 110.5
C64 C61 H61A 110.5
C63B C61 H61A 139.4
O3 C61 H61B 110.5
C64 C61 H61B 110.5
C63B C61 H61B 110.7
H61A C61 H61B 108.7
O3 C63A C62 111.2(18)
O3 C63A H63A 109.4
C62 C63A H63A 109.4
O3 C63A H63B 109.4
C62 C63A H63B 109.4
H63A C63A H63B 108.0
C62 C63B O3 113(2)
O3 C63B C64 90.3(14)
C62 C63B C61 78.7(15)
O3 C63B C61 47.6(9)
C62 C63B H63C 109.0
O3 C63B H63C 109.0
C64 C63B H63C 147.8
C61 C63B H63C 154.9
C62 C63B H63D 109.0
O3 C63B H63D 109.0
C64 C63B H63D 88.8
C61 C63B H63D 91.1
H63C C63B H63D 107.8
C64 C62 C63B 99.7(18)
C64 C62 C63A 107.2(17)
C63B C62 C63A 45.0(15)
C64 C62 H62A 110.3
C63B C62 H62A 146.9
C63A C62 H62A 110.3
C64 C62 H62B 110.3
C63B C62 H62B 72.0
C63A C62 H62B 110.3
H62A C62 H62B 108.5
C63A O3 C63B 47.5(14)
C63A O3 C61 99.3(14)
C63B O3 C61 87.2(13)
F4B P4 F3 167.2(5)
F4B P4 F5 97.9(4)
F3 P4 F5 89.5(3)
F4B P4 F1 101.3(4)
F3 P4 F1 89.0(3)
F5 P4 F1 90.8(3)
F4B P4 F6 81.2(4)
F3 P4 F6 88.3(3)
F5 P4 F6 90.5(3)
F1 P4 F6 177.0(3)
F4B P4 F2 84.0(4)
F3 P4 F2 88.6(3)
F5 P4 F2 178.1(3)
F1 P4 F2 89.0(3)
F6 P4 F2 89.6(3)
F3 P4 F4A 170.4(5)
F5 P4 F4A 84.9(4)
F1 P4 F4A 83.3(4)
F6 P4 F4A 99.5(5)
F2 P4 F4A 97.0(4)
F9A P5A F7A 178.5(16)
F9A P5A F11A 92.4(14)
F7A P5A F11A 86.6(12)
F9A P5A F12A 91.9(15)
F7A P5A F12A 89.3(11)
F11A P5A F12A 91.5(13)
F9A P5A F10A 89.5(14)
F7A P5A F10A 91.4(13)
F11A P5A F10A 178.0(16)
F12A P5A F10A 88.4(12)
F9A P5A F8A 89.4(14)
F7A P5A F8A 89.4(11)
F11A P5A F8A 91.9(13)
F12A P5A F8A 176.2(15)
F10A P5A F8A 88.1(13)
F7B P5B F11B 91.1(5)
F7B P5B F9B 178.1(5)
F11B P5B F9B 89.6(5)
F7B P5B F12B 90.7(4)
F11B P5B F12B 92.1(6)
F9B P5B F12B 90.9(4)
F7B P5B F8B 90.5(4)
F11B P5B F8B 91.2(5)
F9B P5B F8B 87.8(4)
F12B P5B F8B 176.5(5)
F7B P5B F10B 91.0(5)
F11B P5B F10B 177.9(6)
F9B P5B F10B 88.2(5)
F12B P5B F10B 88.1(5)
F8B P5B F10B 88.6(4)

loop_
_geom_bond_atom_site_label_1
_geom_bond_atom_site_label_2
_geom_bond_distance
Rh1 N1 2.083(5)
Rh1 P1 2.2526(15)
Rh1 P2 2.2893(16)
Rh1 P3 2.3347(16)
P3 C7 1.822(6)
P3 C1 1.831(6)
P3 C46 1.837(6)
P2 C13 1.818(7)
P2 C19 1.827(6)
P2 C43 1.858(6)
P1 C37 1.827(6)
P1 C25 1.830(6)
P1 C31 1.832(6)
N3 N1 1.329(6)
N3 C52 1.365(7)
N3 C45 1.466(7)
N1 N2 1.323(7)
N2 C47 1.363(8)
N2 C44 1.466(8)
C1 C2 1.384(9)
C1 C6 1.387(9)
C2 C3 1.404(10)
C2 H2 0.9500
C3 C4 1.380(11)
C3 H3 0.9500
C4 C5 1.364(10)
C4 H4 0.9500
C5 C6 1.398(9)
C5 H5 0.9500
C6 H6 0.9500
C7 C8 1.374(8)
C7 C12 1.385(8)
C8 C9 1.390(9)
C8 H8 0.9500
C9 C10 1.383(10)
C9 H9 0.9500
C10 C11 1.371(9)
C10 H10 0.9500
C11 C12 1.398(9)
C11 H11 0.9500
C12 H12 0.9500
C13 C14 1.379(10)
C13 C18 1.384(9)
C14 C15 1.407(10)
C14 H14 0.9500
C15 C16 1.396(12)
C15 H15 0.9500
C16 C17 1.344(13)
C16 H16 0.9500
C17 C18 1.376(12)
C17 H17 0.9500
C18 H18 0.9500
C19 C20 1.383(9)
C19 C24 1.394(9)
C20 C21 1.394(9)
C20 H20 0.9500
C21 C22 1.384(12)
C21 H21 0.9500
C22 C23 1.363(11)
C22 H22 0.9500
C23 C24 1.397(9)
C23 H23 0.9500
C24 H24 0.9500
C25 C30 1.387(8)
C25 C26 1.391(8)
C26 C27 1.398(9)
C26 H26 0.9500
C27 C28 1.357(10)
C27 H27 0.9500
C28 C29 1.374(10)
C28 H28 0.9500
C29 C30 1.379(9)
C29 H29 0.9500
C30 H30 0.9500
C31 C36 1.377(8)
C31 C32 1.398(9)
C32 C33 1.388(9)
C32 H32 0.9500
C33 C34 1.382(9)
C33 H33 0.9500
C34 C35 1.391(9)
C34 H34 0.9500
C35 C36 1.378(8)
C35 H35 0.9500
C36 H36 0.9500
C37 C42 1.383(8)
C37 C38 1.392(8)
C38 C39 1.374(9)
C38 H38 0.9500
C39 C40 1.389(10)
C39 H39 0.9500
C40 C41 1.375(9)
C40 H40 0.9500
C41 C42 1.397(8)
C41 H41 0.9500
C42 H42 0.9500
C43 C44 1.500(9)
C43 H43A 0.9900
C43 H43B 0.9900
C44 H44A 0.9900
C44 H44B 0.9900
C45 C46 1.522(8)
C45 H45A 0.9900
C45 H45B 0.9900
C46 H46A 0.9900
C46 H46B 0.9900
C47 C52 1.398(9)
C47 C48 1.399(9)
C48 C49 1.351(10)
C48 H48 0.9500
C49 C50 1.417(10)
C49 H49 0.9500
C50 C51 1.386(9)
C50 H50 0.9500
C51 C52 1.397(8)
C51 H51 0.9500
O1 C53 1.388(12)
O1 C54 1.399(13)
C53 C55 1.475(15)
C53 H53A 0.9900
C53 H53B 0.9900
C54 C56 1.440(18)
C54 H54A 0.9900
C54 H54B 0.9900
C55 C56 1.530(17)
C55 H55A 0.9900
C55 H55B 0.9900
C56 H56A 0.9900
C56 H56B 0.9900
O2 C57 1.450(15)
O2 C58 1.485(16)
C57 C60 1.322(16)
C57 H57A 0.9900
C57 H57B 0.9900
C58 C59 1.315(18)
C58 H58A 0.9900
C58 H58B 0.9900
C59 C60 1.52(2)
C59 H59A 0.9900
C59 H59B 0.9900
C60 H60A 0.9900
C60 H60B 0.9900
C64 C62 1.21(2)
C64 C61 1.50(2)
C64 C63B 1.91(3)
C64 H64A 0.9900
C64 H64B 0.9900
C61 O3 1.494(14)
C61 C63B 2.02(3)
C61 H61A 0.9900
C61 H61B 0.9900
C63A O3 1.23(2)
C63A C62 1.51(3)
C63A H63A 0.9900
C63A H63B 0.9900
C63B C62 1.28(3)
C63B O3 1.43(3)
C63B H63C 0.9900
C63B H63D 0.9900
C62 H62A 0.9900
C62 H62B 0.9900
P4 F4B 1.567(10)
P4 F3 1.591(5)
P4 F5 1.593(5)
P4 F1 1.597(5)
P4 F6 1.598(5)
P4 F2 1.610(5)
P4 F4A 1.623(11)
P5A F9A 1.480(16)
P5A F7A 1.490(15)
P5A F11A 1.563(16)
P5A F12A 1.594(15)
P5A F10A 1.598(17)
P5A F8A 1.598(16)
P5B F7B 1.538(7)
P5B F11B 1.545(8)
P5B F9B 1.577(7)
P5B F12B 1.587(6)
P5B F8B 1.594(6)
P5B F10B 1.596(8)

loop_
_geom_torsion_atom_site_label_1
_geom_torsion_atom_site_label_2
_geom_torsion_atom_site_label_3
_geom_torsion_atom_site_label_4
_geom_torsion
N1 Rh1 P3 C7 -177.6(3)
P1 Rh1 P3 C7 6.1(3)
P2 Rh1 P3 C7 -144.7(3)
N1 Rh1 P3 C1 -52.7(2)
P1 Rh1 P3 C1 131.02(19)
P2 Rh1 P3 C1 -19.8(3)
N1 Rh1 P3 C46 57.6(2)
P1 Rh1 P3 C46 -118.6(2)
P2 Rh1 P3 C46 90.6(3)
N1 Rh1 P2 C13 -88.4(3)
P1 Rh1 P2 C13 88.4(2)
P3 Rh1 P2 C13 -121.0(3)
N1 Rh1 P2 C19 139.9(3)
P1 Rh1 P2 C19 -43.3(3)
P3 Rh1 P2 C19 107.3(3)
N1 Rh1 P2 C43 25.0(3)
P1 Rh1 P2 C43 -158.2(2)
P3 Rh1 P2 C43 -7.6(4)
P2 Rh1 P1 C37 119.9(2)
P3 Rh1 P1 C37 -53.5(2)
P2 Rh1 P1 C25 -3.6(2)
P3 Rh1 P1 C25 -177.1(2)
P2 Rh1 P1 C31 -119.1(2)
P3 Rh1 P1 C31 67.4(2)
C52 N3 N1 N2 -2.1(6)
C45 N3 N1 N2 176.5(5)
C52 N3 N1 Rh1 165.4(4)
C45 N3 N1 Rh1 -16.0(7)
P2 Rh1 N1 N2 -51.7(5)
P3 Rh1 N1 N2 121.0(5)
P2 Rh1 N1 N3 143.4(4)
P3 Rh1 N1 N3 -43.8(4)
N3 N1 N2 C47 1.6(6)
Rh1 N1 N2 C47 -165.3(4)
N3 N1 N2 C44 -175.6(5)
Rh1 N1 N2 C44 17.4(8)
C7 P3 C1 C2 101.4(5)
C46 P3 C1 C2 -151.0(5)
Rh1 P3 C1 C2 -39.1(5)
C7 P3 C1 C6 -76.2(6)
C46 P3 C1 C6 31.5(6)
Rh1 P3 C1 C6 143.4(5)
C6 C1 C2 C3 -1.6(10)
P3 C1 C2 C3 -179.3(5)
C1 C2 C3 C4 1.3(11)
C2 C3 C4 C5 -1.4(11)
C3 C4 C5 C6 1.9(11)
C2 C1 C6 C5 2.1(10)
P3 C1 C6 C5 179.7(5)
C4 C5 C6 C1 -2.3(11)
C1 P3 C7 C8 -26.1(5)
C46 P3 C7 C8 -134.0(5)
Rh1 P3 C7 C8 100.3(5)
C1 P3 C7 C12 154.7(5)
C46 P3 C7 C12 46.9(5)
Rh1 P3 C7 C12 -78.8(5)
C12 C7 C8 C9 -2.6(9)
P3 C7 C8 C9 178.2(5)
C7 C8 C9 C10 1.0(10)
C8 C9 C10 C11 1.1(10)
C9 C10 C11 C12 -1.4(10)
C8 C7 C12 C11 2.3(9)
P3 C7 C12 C11 -178.5(5)
C10 C11 C12 C7 -0.3(9)
C19 P2 C13 C14 130.1(5)
C43 P2 C13 C14 -123.9(5)
Rh1 P2 C13 C14 -6.8(6)
C19 P2 C13 C18 -55.0(6)
C43 P2 C13 C18 51.0(6)
Rh1 P2 C13 C18 168.1(5)
C18 C13 C14 C15 -0.6(10)
P2 C13 C14 C15 174.4(6)
C13 C14 C15 C16 -0.3(11)
C14 C15 C16 C17 1.4(13)
C15 C16 C17 C18 -1.5(14)
C16 C17 C18 C13 0.5(13)
C14 C13 C18 C17 0.5(11)
P2 C13 C18 C17 -174.3(6)
C13 P2 C19 C20 171.8(5)
C43 P2 C19 C20 65.7(5)
Rh1 P2 C19 C20 -52.7(5)
C13 P2 C19 C24 -8.0(6)
C43 P2 C19 C24 -114.2(5)
Rh1 P2 C19 C24 127.4(5)
C24 C19 C20 C21 -0.1(10)
P2 C19 C20 C21 180.0(5)
C19 C20 C21 C22 -0.2(11)
C20 C21 C22 C23 0.7(12)
C21 C22 C23 C24 -0.9(12)
C20 C19 C24 C23 0.0(9)
P2 C19 C24 C23 179.9(5)
C22 C23 C24 C19 0.5(10)
C37 P1 C25 C30 160.1(5)
C31 P1 C25 C30 50.0(5)
Rh1 P1 C25 C30 -72.7(5)
C37 P1 C25 C26 -16.3(6)
C31 P1 C25 C26 -126.3(5)
Rh1 P1 C25 C26 110.9(5)
C30 C25 C26 C27 -0.2(9)
P1 C25 C26 C27 176.1(5)
C25 C26 C27 C28 -0.9(10)
C26 C27 C28 C29 1.7(11)
C27 C28 C29 C30 -1.2(10)
C28 C29 C30 C25 0.0(10)
C26 C25 C30 C29 0.7(9)
P1 C25 C30 C29 -175.8(5)
C37 P1 C31 C36 130.0(5)
C25 P1 C31 C36 -122.9(5)
Rh1 P1 C31 C36 6.6(5)
C37 P1 C31 C32 -56.0(6)
C25 P1 C31 C32 51.0(5)
Rh1 P1 C31 C32 -179.4(4)
C36 C31 C32 C33 -3.7(9)
P1 C31 C32 C33 -177.7(5)
C31 C32 C33 C34 1.8(10)
C32 C33 C34 C35 1.2(10)
C33 C34 C35 C36 -2.3(10)
C32 C31 C36 C35 2.6(9)
P1 C31 C36 C35 176.7(5)
C34 C35 C36 C31 0.4(9)
C25 P1 C37 C42 -95.7(5)
C31 P1 C37 C42 7.0(6)
Rh1 P1 C37 C42 130.9(5)
C25 P1 C37 C38 84.2(5)
C31 P1 C37 C38 -173.0(4)
Rh1 P1 C37 C38 -49.1(5)
C42 C37 C38 C39 1.5(9)
P1 C37 C38 C39 -178.4(5)
C37 C38 C39 C40 -1.6(10)
C38 C39 C40 C41 0.5(10)
C39 C40 C41 C42 0.7(10)
C38 C37 C42 C41 -0.4(9)
P1 C37 C42 C41 179.6(5)
C40 C41 C42 C37 -0.7(9)
C13 P2 C43 C44 144.7(5)
C19 P2 C43 C44 -104.5(5)
Rh1 P2 C43 C44 21.7(5)
N1 N2 C44 C43 54.5(7)
C47 N2 C44 C43 -122.1(7)
P2 C43 C44 N2 -71.2(6)
N1 N3 C45 C46 76.4(6)
C52 N3 C45 C46 -105.3(6)
N3 C45 C46 P3 -41.8(6)
C7 P3 C46 C45 -167.1(4)
C1 P3 C46 C45 85.7(5)
Rh1 P3 C46 C45 -26.9(4)
N1 N2 C47 C52 -0.5(7)
C44 N2 C47 C52 176.4(6)
N1 N2 C47 C48 -178.8(7)
C44 N2 C47 C48 -1.9(12)
N2 C47 C48 C49 -178.5(7)
C52 C47 C48 C49 3.3(10)
C47 C48 C49 C50 -2.2(11)
C48 C49 C50 C51 0.1(12)
C49 C50 C51 C52 0.9(10)
N1 N3 C52 C51 -177.9(6)
C45 N3 C52 C51 3.7(11)
N1 N3 C52 C47 1.8(6)
C45 N3 C52 C47 -176.6(6)
C50 C51 C52 N3 180.0(6)
C50 C51 C52 C47 0.3(9)
N2 C47 C52 N3 -0.8(7)
C48 C47 C52 N3 177.8(6)
N2 C47 C52 C51 179.0(6)
C48 C47 C52 C51 -2.4(10)
C54 O1 C53 C55 -40.1(14)
C53 O1 C54 C56 39.6(16)
O1 C53 C55 C56 26.1(14)
O1 C54 C56 C55 -22.1(17)
C53 C55 C56 C54 -2.5(15)
C58 O2 C57 C60 -30.6(15)
C57 O2 C58 C59 33.5(19)
O2 C58 C59 C60 -21.0(19)
O2 C57 C60 C59 20.5(16)
C58 C59 C60 C57 0.2(19)
C62 C64 C61 O3 -7.6(19)
C63B C64 C61 O3 16.2(13)
C62 C64 C61 C63B -23.8(15)
C61 C64 C63B C62 -144(2)
C62 C64 C63B O3 128(2)
C61 C64 C63B O3 -16.2(13)
C62 C64 C63B C61 144(2)
O3 C61 C63B C62 -136(2)
C64 C61 C63B C62 22.0(13)
C64 C61 C63B O3 157.8(17)
O3 C61 C63B C64 -157.8(17)
C61 C64 C62 C63B 35(2)
C61 C64 C62 C63A -10(2)
C63B C64 C62 C63A -45.7(16)
O3 C63B C62 C64 -59(2)
C61 C63B C62 C64 -25.0(14)
O3 C63B C62 C63A 45.7(18)
C64 C63B C62 C63A 105(2)
C61 C63B C62 C63A 79.7(19)
O3 C63A C62 C64 31(2)
O3 C63A C62 C63B -56(2)
C62 C63A O3 C63B 45.1(18)
C62 C63A O3 C61 -32(2)
C62 C63B O3 C63A -57(2)
C64 C63B O3 C63A -90(2)
C61 C63B O3 C63A -105.3(19)
C62 C63B O3 C61 48(2)
C64 C63B O3 C61 15.5(12)
C64 C61 O3 C63A 25.4(18)
C63B C61 O3 C63A 46.1(15)
C64 C61 O3 C63B -20.6(16)
